data_4083029
loop_
_publ_author_name
'Jiang, Yinyin'
'Zhu, Xi'
'Chen, Muzi'
'Wang, Yaorong'
'Yao, Yingming'
'Wu, Bing'
'Shen, Qi'

_publ_section_title
;
 Synthesis and Structural Characterization of Mixed-Valent Ytterbium and
 Europium Complexes Supported by a Phenoxy(quinolinyl)amide Ligand
;
_journal_issue 8
_journal_name_full Organometallics
_journal_page_first 1972
_journal_paper_doi 10.1021/om5000198
_journal_volume 33
_journal_year 2014
_chemical_formula_moiety 'C34 H56 N3 O3 Si2 Sm, 0.5(C4 H10 O2)'
_chemical_formula_sum 'C36 H61 N3 O4 Si2 Sm'
_chemical_formula_weight 806.41
_chemical_name_systematic
; 
 ? 
;
_space_group_IT_number 43
_symmetry_cell_setting orthorhombic
_symmetry_Int_Tables_number 43
_symmetry_space_group_name_Hall 'F 2 -2d'
_symmetry_space_group_name_H-M 'F d d 2'
_atom_sites_solution_hydrogens geom
_atom_sites_solution_primary direct
_atom_sites_solution_secondary difmap
_audit_creation_method SHELXL-97
_cell_angle_alpha 90.00
_cell_angle_beta 90.00
_cell_angle_gamma 90.00
_cell_formula_units_Z 16
_cell_length_a 48.357(5)
_cell_length_b 39.213(4)
_cell_length_c 8.8404(7)
_cell_measurement_reflns_used 19685
_cell_measurement_temperature 223(2)
_cell_measurement_theta_max 27.5
_cell_measurement_theta_min 3.1
_cell_volume 16763(3)
_computing_cell_refinement CrystalClear
_computing_data_collection CrystalClear
_computing_data_reduction CrystalStructure
_computing_publication_material 'CrystalStructure 3.7.0'
_computing_structure_refinement 'SHELXL-97 (Sheldrick, 1997)'
_computing_structure_solution 'SHELXS-97 (Sheldrick, 1990)'
_diffrn_ambient_temperature 223(2)
_diffrn_detector_area_resol_mean 14.63
_diffrn_measured_fraction_theta_full 0.996
_diffrn_measured_fraction_theta_max 0.996
_diffrn_measurement_device_type 'Rigaku Saturn'
_diffrn_measurement_method \w
_diffrn_radiation_monochromator graphite
_diffrn_radiation_source 'fine-focus sealed tube'
_diffrn_radiation_type MoK\a
_diffrn_radiation_wavelength 0.71075
_diffrn_reflns_av_R_equivalents 0.0499
_diffrn_reflns_av_sigmaI/netI 0.0637
_diffrn_reflns_limit_h_max 51
_diffrn_reflns_limit_h_min -62
_diffrn_reflns_limit_k_max 43
_diffrn_reflns_limit_k_min -50
_diffrn_reflns_limit_l_max 11
_diffrn_reflns_limit_l_min -9
_diffrn_reflns_number 22428
_diffrn_reflns_theta_full 27.50
_diffrn_reflns_theta_max 27.50
_diffrn_reflns_theta_min 3.06
_exptl_absorpt_coefficient_mu 1.495
_exptl_absorpt_correction_T_max 0.689
_exptl_absorpt_correction_T_min 0.449
_exptl_absorpt_correction_type multi-scan
_exptl_absorpt_process_details 'Jacobson, R. (1998) Private communication'
_exptl_crystal_colour red
_exptl_crystal_density_diffrn 1.278
_exptl_crystal_density_method 'not measured'
_exptl_crystal_description prism
_exptl_crystal_F_000 6720
_exptl_crystal_size_max 0.50
_exptl_crystal_size_mid 0.25
_exptl_crystal_size_min 0.25
_refine_diff_density_max 0.478
_refine_diff_density_min -0.759
_refine_diff_density_rms 0.072
_refine_ls_abs_structure_details 'Flack H D (1983), Acta Cryst. A39, 876-881'
_refine_ls_abs_structure_Flack 0.012(12)
_refine_ls_extinction_method none
_refine_ls_goodness_of_fit_ref 1.135
_refine_ls_hydrogen_treatment constr
_refine_ls_matrix_type full
_refine_ls_number_parameters 429
_refine_ls_number_reflns 8328
_refine_ls_number_restraints 14
_refine_ls_restrained_S_all 1.136
_refine_ls_R_factor_all 0.0534
_refine_ls_R_factor_gt 0.0485
_refine_ls_shift/su_max 0.002
_refine_ls_shift/su_mean 0.000
_refine_ls_structure_factor_coef Fsqd
_refine_ls_weighting_details 'calc w=1/[\s^2^(Fo^2^)+(0.0226P)^2^+0.0000P] where P=(Fo^2^+2Fc^2^)/3'
_refine_ls_weighting_scheme calc
_refine_ls_wR_factor_gt 0.0821
_refine_ls_wR_factor_ref 0.0844
_reflns_number_gt 7759
_reflns_number_total 8328
_reflns_threshold_expression >2sigma(I)
_cod_data_source_file om5000198_si_002.cif
_cod_data_source_block shelxl
_cod_depositor_comments 'Adding full bibliography for 4083026--4083029.cif.'
_cod_database_code 4083029

loop_
_symmetry_equiv_pos_as_xyz
'x, y, z'
'-x+1/4, y+1/4, z+1/4'
'x+1/4, -y+1/4, z+1/4'
'-x+1/2, -y, z+1/2'
'x, y+1/2, z+1/2'
'-x+1/4, y+3/4, z+3/4'
'x+1/4, -y+3/4, z+3/4'
'-x+1/2, -y+1/2, z+1'
'x+1/2, y, z+1/2'
'-x+3/4, y+1/4, z+3/4'
'x+3/4, -y+1/4, z+3/4'
'-x+1, -y, z+1'
'x+1/2, y+1/2, z'
'-x+3/4, y+3/4, z+1/4'
'x+3/4, -y+3/4, z+1/4'
'-x+1, -y+1/2, z+1/2'

loop_
_atom_site_label
_atom_site_type_symbol
_atom_site_fract_x
_atom_site_fract_y
_atom_site_fract_z
_atom_site_U_iso_or_equiv
_atom_site_adp_type
_atom_site_occupancy
_atom_site_symmetry_multiplicity
_atom_site_calc_flag
_atom_site_refinement_flags
_atom_site_disorder_assembly
_atom_site_disorder_group
Sm1 Sm 0.608152(5) 0.734229(6) 0.58231(4) 0.04031(8) Uani 1 1 d . . .
Si1 Si 0.54699(4) 0.73012(5) 0.37627(18) 0.0566(5) Uani 1 1 d . . .
Si2 Si 0.55583(4) 0.67653(4) 0.6158(2) 0.0579(5) Uani 1 1 d . . .
O1 O 0.63232(7) 0.68752(8) 0.5991(5) 0.0449(8) Uani 1 1 d . . .
O2 O 0.58880(8) 0.76719(10) 0.8063(5) 0.0551(10) Uani 1 1 d . . .
O3 O 0.64261(10) 0.75356(11) 0.7807(5) 0.0601(13) Uani 1 1 d . . .
N1 N 0.61948(10) 0.79588(11) 0.5021(5) 0.0446(11) Uani 1 1 d . . .
N2 N 0.63543(8) 0.73831(10) 0.3680(5) 0.0396(11) Uani 1 1 d . . .
N3 N 0.56481(9) 0.71329(11) 0.5246(5) 0.0426(11) Uani 1 1 d . A .
C1 C 0.60981(13) 0.82466(13) 0.5580(8) 0.0562(17) Uani 1 1 d . . .
H1 H 0.5951 0.8232 0.6273 0.067 Uiso 1 1 calc R . .
C2 C 0.61945(16) 0.85671(16) 0.5234(8) 0.0661(19) Uani 1 1 d . . .
H2 H 0.6115 0.8763 0.5663 0.079 Uiso 1 1 calc R . .
C3 C 0.64089(16) 0.85896(17) 0.4248(9) 0.070(2) Uani 1 1 d . . .
H3 H 0.6479 0.8806 0.3994 0.084 Uiso 1 1 calc R . .
C4 C 0.65282(12) 0.83007(14) 0.3603(8) 0.0531(15) Uani 1 1 d . . .
C5 C 0.67574(14) 0.82995(17) 0.2602(8) 0.0646(19) Uani 1 1 d . . .
H5 H 0.6842 0.8506 0.2328 0.077 Uiso 1 1 calc R . .
C6 C 0.68540(13) 0.80011(18) 0.2040(8) 0.0638(18) Uani 1 1 d . . .
H6 H 0.7007 0.8007 0.1386 0.077 Uiso 1 1 calc R . .
C7 C 0.67375(12) 0.76848(16) 0.2384(7) 0.0499(14) Uani 1 1 d . . .
H7 H 0.6815 0.7484 0.1984 0.060 Uiso 1 1 calc R . .
C8 C 0.65018(10) 0.76662(11) 0.3337(8) 0.0374(12) Uani 1 1 d . . .
C9 C 0.64055(11) 0.79766(13) 0.3990(6) 0.0411(13) Uani 1 1 d . . .
C10 C 0.64349(11) 0.70557(13) 0.3033(7) 0.0444(16) Uani 1 1 d . . .
H10A H 0.6514 0.7097 0.2029 0.053 Uiso 1 1 calc R . .
H10B H 0.6268 0.6918 0.2893 0.053 Uiso 1 1 calc R . .
C11 C 0.66389(11) 0.68513(13) 0.3938(6) 0.0402(12) Uani 1 1 d . . .
C12 C 0.68840(10) 0.67349(12) 0.3308(7) 0.0438(12) Uani 1 1 d . . .
H12 H 0.6930 0.6803 0.2320 0.053 Uiso 1 1 calc R . .
C13 C 0.70620(11) 0.65224(14) 0.4089(7) 0.0457(13) Uani 1 1 d . . .
C14 C 0.69808(12) 0.64281(14) 0.5543(7) 0.0498(15) Uani 1 1 d . . .
H14 H 0.7098 0.6282 0.6086 0.060 Uiso 1 1 calc R . .
C15 C 0.67394(12) 0.65344(13) 0.6248(6) 0.0450(14) Uani 1 1 d . . .
C16 C 0.65631(12) 0.67586(12) 0.5426(6) 0.0413(13) Uani 1 1 d . . .
C17 C 0.73299(11) 0.63747(14) 0.3395(9) 0.0566(14) Uani 1 1 d . . .
C18 C 0.72800(15) 0.59950(16) 0.3065(11) 0.088(3) Uani 1 1 d . . .
H18A H 0.7120 0.5971 0.2412 0.132 Uiso 1 1 calc R . .
H18B H 0.7247 0.5875 0.4007 0.132 Uiso 1 1 calc R . .
H18C H 0.7441 0.5900 0.2567 0.132 Uiso 1 1 calc R . .
C19 C 0.75724(13) 0.6407(2) 0.4518(9) 0.086(2) Uani 1 1 d . . .
H19A H 0.7734 0.6295 0.4103 0.128 Uiso 1 1 calc R . .
H19B H 0.7522 0.6300 0.5469 0.128 Uiso 1 1 calc R . .
H19C H 0.7613 0.6646 0.4688 0.128 Uiso 1 1 calc R . .
C20 C 0.74148(14) 0.65557(18) 0.1965(8) 0.0670(19) Uani 1 1 d . . .
H20A H 0.7590 0.6466 0.1616 0.101 Uiso 1 1 calc R . .
H20B H 0.7433 0.6798 0.2165 0.101 Uiso 1 1 calc R . .
H20C H 0.7275 0.6520 0.1192 0.101 Uiso 1 1 calc R . .
C21 C 0.66540(12) 0.63998(15) 0.7807(6) 0.0495(14) Uani 1 1 d . . .
C22 C 0.63855(14) 0.61936(17) 0.7628(8) 0.068(2) Uani 1 1 d . . .
H22A H 0.6236 0.6345 0.7336 0.102 Uiso 1 1 calc R . .
H22B H 0.6340 0.6084 0.8581 0.102 Uiso 1 1 calc R . .
H22C H 0.6411 0.6021 0.6854 0.102 Uiso 1 1 calc R . .
C23 C 0.66151(15) 0.66939(16) 0.8936(7) 0.0650(18) Uani 1 1 d . . .
H23A H 0.6477 0.6851 0.8553 0.097 Uiso 1 1 calc R . .
H23B H 0.6789 0.6814 0.9064 0.097 Uiso 1 1 calc R . .
H23C H 0.6555 0.6603 0.9902 0.097 Uiso 1 1 calc R . .
C24 C 0.68756(14) 0.61604(16) 0.8496(8) 0.0724(19) Uani 1 1 d . . .
H24A H 0.6821 0.6095 0.9510 0.109 Uiso 1 1 calc R . .
H24B H 0.7052 0.6278 0.8536 0.109 Uiso 1 1 calc R . .
H24C H 0.6893 0.5958 0.7873 0.109 Uiso 1 1 calc R . .
C25 C 0.5658(4) 0.7704(5) 0.300(2) 0.061(5) Uiso 0.50 1 d PU A 1
H25A H 0.5640 0.7888 0.3720 0.091 Uiso 0.50 1 calc PR A 1
H25B H 0.5575 0.7772 0.2042 0.091 Uiso 0.50 1 calc PR A 1
H25C H 0.5852 0.7652 0.2840 0.091 Uiso 0.50 1 calc PR A 1
C26 C 0.5409(3) 0.7043(4) 0.2168(16) 0.059(3) Uiso 0.50 1 d PU A 1
H26A H 0.5385 0.7186 0.1283 0.088 Uiso 0.50 1 calc PR A 1
H26B H 0.5244 0.6908 0.2329 0.088 Uiso 0.50 1 calc PR A 1
H26C H 0.5566 0.6892 0.2013 0.088 Uiso 0.50 1 calc PR A 1
C27 C 0.5107(3) 0.7498(4) 0.4375(17) 0.066(4) Uiso 0.50 1 d PU A 1
H27A H 0.5000 0.7327 0.4909 0.098 Uiso 0.50 1 calc PR A 1
H27B H 0.5006 0.7571 0.3482 0.098 Uiso 0.50 1 calc PR A 1
H27C H 0.5137 0.7693 0.5033 0.098 Uiso 0.50 1 calc PR A 1
C25' C 0.5604(4) 0.7721(5) 0.331(3) 0.057(4) Uiso 0.50 1 d PU A 2
H25D H 0.5577 0.7872 0.4170 0.085 Uiso 0.50 1 calc PR A 2
H25E H 0.5507 0.7811 0.2440 0.085 Uiso 0.50 1 calc PR A 2
H25F H 0.5800 0.7705 0.3088 0.085 Uiso 0.50 1 calc PR A 2
C26' C 0.5536(3) 0.6996(4) 0.1982(16) 0.056(3) Uiso 0.50 1 d PU A 2
H26D H 0.5731 0.6996 0.1735 0.084 Uiso 0.50 1 calc PR A 2
H26E H 0.5431 0.7079 0.1122 0.084 Uiso 0.50 1 calc PR A 2
H26F H 0.5478 0.6766 0.2228 0.084 Uiso 0.50 1 calc PR A 2
C27' C 0.5100(3) 0.7316(4) 0.3981(19) 0.080(4) Uiso 0.50 1 d PU A 2
H27D H 0.5034 0.7098 0.4353 0.120 Uiso 0.50 1 calc PR A 2
H27E H 0.5015 0.7365 0.3011 0.120 Uiso 0.50 1 calc PR A 2
H27F H 0.5052 0.7494 0.4696 0.120 Uiso 0.50 1 calc PR A 2
C28 C 0.56861(16) 0.63731(18) 0.5182(9) 0.089(3) Uani 1 1 d . A .
H28A H 0.5590 0.6347 0.4225 0.133 Uiso 1 1 calc R . .
H28B H 0.5651 0.6176 0.5814 0.133 Uiso 1 1 calc R . .
H28C H 0.5883 0.6394 0.5000 0.133 Uiso 1 1 calc R . .
C29 C 0.57246(16) 0.67730(16) 0.8087(7) 0.077(2) Uani 1 1 d . A .
H29A H 0.5924 0.6793 0.7977 0.116 Uiso 1 1 calc R . .
H29B H 0.5681 0.6564 0.8621 0.116 Uiso 1 1 calc R . .
H29C H 0.5655 0.6966 0.8656 0.116 Uiso 1 1 calc R . .
C30 C 0.51769(15) 0.6698(2) 0.6434(12) 0.113(4) Uani 1 1 d . A .
H30A H 0.5103 0.6879 0.7064 0.170 Uiso 1 1 calc R . .
H30B H 0.5146 0.6480 0.6921 0.170 Uiso 1 1 calc R . .
H30C H 0.5085 0.6701 0.5459 0.170 Uiso 1 1 calc R . .
C31 C 0.60594(16) 0.77079(18) 0.9386(8) 0.066(2) Uani 1 1 d . . .
H31A H 0.6059 0.7495 0.9968 0.079 Uiso 1 1 calc R . .
H31B H 0.5988 0.7891 1.0033 0.079 Uiso 1 1 calc R . .
C32 C 0.63432(15) 0.77896(18) 0.8888(8) 0.069(2) Uani 1 1 d . . .
H32A H 0.6348 0.8016 0.8423 0.083 Uiso 1 1 calc R . .
H32B H 0.6469 0.7789 0.9755 0.083 Uiso 1 1 calc R . .
C33 C 0.55967(15) 0.77029(17) 0.8399(12) 0.074(2) Uani 1 1 d . . .
H33A H 0.5545 0.7532 0.9140 0.111 Uiso 1 1 calc R . .
H33B H 0.5490 0.7669 0.7481 0.111 Uiso 1 1 calc R . .
H33C H 0.5559 0.7928 0.8802 0.111 Uiso 1 1 calc R . .
C34 C 0.67104(15) 0.75684(19) 0.7361(10) 0.080(2) Uani 1 1 d . . .
H34A H 0.6739 0.7789 0.6892 0.120 Uiso 1 1 calc R . .
H34B H 0.6756 0.7390 0.6645 0.120 Uiso 1 1 calc R . .
H34C H 0.6828 0.7548 0.8245 0.120 Uiso 1 1 calc R . .
O4 O 0.7354(4) 0.7581(5) 0.630(2) 0.184(6) Uiso 0.50 1 d PDU B -1
O5 O 0.7653(4) 0.7256(6) 0.923(2) 0.191(6) Uiso 0.50 1 d PDU B -1
C35 C 0.7419(7) 0.7263(6) 0.692(3) 0.178(6) Uiso 0.50 1 d PDU B -1
H35A H 0.7603 0.7218 0.6495 0.214 Uiso 0.50 1 calc PR B -1
H35B H 0.7295 0.7109 0.6372 0.214 Uiso 0.50 1 calc PR B -1
C36 C 0.7435(5) 0.7109(6) 0.842(3) 0.181(5) Uiso 0.50 1 d PDU B -1
H36A H 0.7261 0.7145 0.8959 0.218 Uiso 0.50 1 calc PR B -1
H36B H 0.7466 0.6862 0.8323 0.218 Uiso 0.50 1 calc PR B -1
C37 C 0.7386(6) 0.7467(8) 0.474(3) 0.172(8) Uiso 0.50 1 d PDU B -1
H37A H 0.7224 0.7339 0.4441 0.258 Uiso 0.50 1 calc PR B -1
H37B H 0.7548 0.7323 0.4665 0.258 Uiso 0.50 1 calc PR B -1
H37C H 0.7408 0.7664 0.4088 0.258 Uiso 0.50 1 calc PR B -1
C38 C 0.7583(6) 0.7583(6) 0.979(3) 0.171(8) Uiso 0.50 1 d PDU B -1
H38A H 0.7748 0.7693 1.0185 0.257 Uiso 0.50 1 calc PR B -1
H38B H 0.7447 0.7560 1.0587 0.257 Uiso 0.50 1 calc PR B -1
H38C H 0.7507 0.7720 0.8974 0.257 Uiso 0.50 1 calc PR B -1

loop_
_atom_site_aniso_label
_atom_site_aniso_U_11
_atom_site_aniso_U_22
_atom_site_aniso_U_33
_atom_site_aniso_U_23
_atom_site_aniso_U_13
_atom_site_aniso_U_12
Sm1 0.04143(14) 0.03616(13) 0.04334(13) -0.00494(14) 0.00314(13) -0.00028(12)
Si1 0.0493(10) 0.0752(12) 0.0455(10) 0.0048(9) -0.0046(7) -0.0118(9)
Si2 0.0606(11) 0.0491(9) 0.0639(13) 0.0015(9) 0.0187(9) -0.0069(8)
O1 0.050(2) 0.0380(18) 0.047(2) -0.005(2) 0.0071(19) 0.0042(16)
O2 0.057(3) 0.058(2) 0.051(3) -0.010(2) 0.007(2) 0.0002(19)
O3 0.061(3) 0.049(2) 0.071(3) -0.010(2) -0.016(2) 0.003(2)
N1 0.050(3) 0.035(2) 0.048(3) -0.005(2) -0.009(2) 0.004(2)
N2 0.033(2) 0.034(2) 0.051(3) -0.008(2) -0.0003(19) -0.0014(18)
N3 0.040(3) 0.045(3) 0.043(2) 0.001(2) 0.0048(19) -0.004(2)
C1 0.075(4) 0.036(3) 0.058(5) -0.007(3) -0.004(3) 0.010(3)
C2 0.091(5) 0.038(3) 0.070(5) -0.004(3) -0.015(4) 0.009(4)
C3 0.094(6) 0.036(4) 0.080(5) 0.008(4) -0.029(4) -0.008(4)
C4 0.056(4) 0.042(3) 0.061(4) 0.010(3) -0.016(3) -0.005(3)
C5 0.061(4) 0.047(4) 0.085(5) 0.018(3) -0.010(4) -0.013(3)
C6 0.049(4) 0.068(5) 0.074(4) 0.017(4) 0.003(3) -0.013(3)
C7 0.039(3) 0.053(4) 0.058(4) 0.009(3) 0.002(3) 0.001(3)
C8 0.040(3) 0.033(3) 0.039(3) -0.004(3) -0.004(3) 0.0004(19)
C9 0.043(3) 0.035(3) 0.046(3) 0.001(2) -0.010(2) -0.002(2)
C10 0.048(3) 0.039(3) 0.047(4) 0.002(3) -0.002(3) 0.004(2)
C11 0.045(3) 0.031(3) 0.045(3) -0.008(2) 0.004(2) 0.003(2)
C12 0.053(3) 0.036(3) 0.042(3) -0.010(3) -0.005(3) 0.000(2)
C13 0.045(3) 0.040(3) 0.052(3) -0.003(3) 0.001(3) 0.001(3)
C14 0.054(3) 0.042(3) 0.053(4) 0.002(3) -0.005(3) 0.005(3)
C15 0.058(4) 0.033(3) 0.044(4) -0.002(2) -0.003(3) 0.001(2)
C16 0.055(3) 0.027(3) 0.041(3) -0.007(2) 0.003(2) -0.006(2)
C17 0.046(3) 0.053(3) 0.070(4) -0.004(4) 0.014(4) 0.004(3)
C18 0.081(5) 0.058(4) 0.124(8) -0.006(5) 0.030(5) 0.017(4)
C19 0.046(4) 0.117(7) 0.094(6) 0.012(5) -0.007(4) 0.011(4)
C20 0.051(4) 0.075(5) 0.074(5) 0.007(4) 0.014(3) 0.012(3)
C21 0.061(4) 0.042(3) 0.046(3) 0.004(3) 0.000(3) 0.004(3)
C22 0.085(5) 0.055(4) 0.064(4) 0.012(3) 0.010(4) -0.003(4)
C23 0.093(5) 0.061(4) 0.041(3) -0.002(3) 0.000(3) 0.010(4)
C24 0.105(5) 0.064(4) 0.048(4) 0.011(4) -0.003(4) 0.019(4)
C28 0.112(7) 0.057(4) 0.098(6) -0.022(4) 0.001(5) -0.004(4)
C29 0.126(6) 0.055(4) 0.051(4) 0.011(4) 0.020(4) 0.013(4)
C30 0.074(6) 0.103(6) 0.164(10) 0.029(6) 0.045(6) -0.019(5)
C31 0.094(6) 0.060(4) 0.044(4) -0.010(3) 0.002(4) 0.007(4)
C32 0.082(6) 0.059(4) 0.066(5) -0.017(4) -0.023(4) 0.005(4)
C33 0.065(5) 0.081(5) 0.078(5) -0.017(5) 0.015(5) 0.000(3)
C34 0.052(4) 0.077(5) 0.112(6) 0.001(5) -0.023(4) -0.005(4)

loop_
_atom_type_symbol
_atom_type_description
_atom_type_scat_dispersion_real
_atom_type_scat_dispersion_imag
_atom_type_scat_source
C C 0.0033 0.0016 'International Tables Vol C Tables 4.2.6.8 and 6.1.1.4'
H H 0.0000 0.0000 'International Tables Vol C Tables 4.2.6.8 and 6.1.1.4'
N N 0.0061 0.0033 'International Tables Vol C Tables 4.2.6.8 and 6.1.1.4'
O O 0.0106 0.0060 'International Tables Vol C Tables 4.2.6.8 and 6.1.1.4'
Sm Sm -0.1638 3.4418 'International Tables Vol C Tables 4.2.6.8 and 6.1.1.4'
Si Si 0.0817 0.0704 'International Tables Vol C Tables 4.2.6.8 and 6.1.1.4'

loop_
_geom_angle_atom_site_label_1
_geom_angle_atom_site_label_2
_geom_angle_atom_site_label_3
_geom_angle
O1 Sm1 N3 101.72(14)
O1 Sm1 N2 78.94(15)
N3 Sm1 N2 111.18(14)
O1 Sm1 O3 81.47(14)
N3 Sm1 O3 148.88(15)
N2 Sm1 O3 99.85(15)
O1 Sm1 O2 124.88(14)
N3 Sm1 O2 91.07(14)
N2 Sm1 O2 144.29(14)
O3 Sm1 O2 63.33(14)
O1 Sm1 N1 133.90(14)
N3 Sm1 N1 117.76(15)
N2 Sm1 N1 65.72(14)
O3 Sm1 N1 76.72(14)
O2 Sm1 N1 79.38(14)
N3 Si1 C26 118.6(5)
N3 Si1 C27' 115.6(6)
C26 Si1 C27' 86.5(7)
N3 Si1 C25' 109.9(7)
C26 Si1 C25' 114.0(8)
C27' Si1 C25' 110.4(8)
N3 Si1 C25 110.3(6)
C26 Si1 C25 105.4(8)
C27' Si1 C25 118.4(8)
C25' Si1 C25 11.2(10)
N3 Si1 C27 112.8(5)
C26 Si1 C27 107.1(6)
C27' Si1 C27 23.5(6)
C25' Si1 C27 91.3(7)
C25 Si1 C27 101.1(8)
N3 Si1 C26' 107.0(4)
C26 Si1 C26' 18.9(6)
C27' Si1 C26' 105.2(7)
C25' Si1 C26' 108.2(8)
C25 Si1 C26' 97.8(7)
C27 Si1 C26' 125.8(6)
N3 Si2 C28 113.1(3)
N3 Si2 C30 115.4(3)
C28 Si2 C30 105.6(4)
N3 Si2 C29 107.8(3)
C28 Si2 C29 106.8(3)
C30 Si2 C29 107.7(4)
C16 O1 Sm1 136.4(3)
C31 O2 C33 112.7(6)
C31 O2 Sm1 118.0(4)
C33 O2 Sm1 124.2(4)
C34 O3 C32 112.8(5)
C34 O3 Sm1 117.8(4)
C32 O3 Sm1 118.9(4)
C1 N1 C9 118.0(5)
C1 N1 Sm1 128.6(4)
C9 N1 Sm1 112.9(3)
C8 N2 C10 119.6(4)
C8 N2 Sm1 122.7(4)
C10 N2 Sm1 114.4(3)
Si1 N3 Si2 124.2(3)
Si1 N3 Sm1 119.5(2)
Si2 N3 Sm1 115.3(2)
N1 C1 C2 125.4(7)
N1 C1 H1 117.3
C2 C1 H1 117.3
C3 C2 C1 117.5(7)
C3 C2 H2 121.3
C1 C2 H2 121.3
C2 C3 C4 121.8(7)
C2 C3 H3 119.1
C4 C3 H3 119.1
C3 C4 C5 125.6(6)
C3 C4 C9 116.6(6)
C5 C4 C9 117.8(6)
C6 C5 C4 120.1(6)
C6 C5 H5 120.0
C4 C5 H5 120.0
C5 C6 C7 123.3(6)
C5 C6 H6 118.3
C7 C6 H6 118.3
C6 C7 C8 119.9(6)
C6 C7 H7 120.0
C8 C7 H7 120.0
N2 C8 C7 126.7(5)
N2 C8 C9 115.9(5)
C7 C8 C9 117.3(5)
N1 C9 C8 118.0(5)
N1 C9 C4 120.6(5)
C8 C9 C4 121.4(5)
N2 C10 C11 115.9(5)
N2 C10 H10A 108.3
C11 C10 H10A 108.3
N2 C10 H10B 108.3
C11 C10 H10B 108.3
H10A C10 H10B 107.4
C12 C11 C16 120.7(5)
C12 C11 C10 121.5(5)
C16 C11 C10 117.6(5)
C13 C12 C11 122.0(6)
C13 C12 H12 119.0
C11 C12 H12 119.0
C12 C13 C14 116.4(5)
C12 C13 C17 123.3(6)
C14 C13 C17 120.2(5)
C15 C14 C13 124.9(5)
C15 C14 H14 117.6
C13 C14 H14 117.6
C14 C15 C16 117.4(5)
C14 C15 C21 121.8(5)
C16 C15 C21 120.7(5)
O1 C16 C11 118.8(5)
O1 C16 C15 122.5(5)
C11 C16 C15 118.6(5)
C20 C17 C18 109.9(6)
C20 C17 C19 107.1(5)
C18 C17 C19 108.7(6)
C20 C17 C13 112.6(5)
C18 C17 C13 107.9(5)
C19 C17 C13 110.5(6)
C17 C18 H18A 109.5
C17 C18 H18B 109.5
H18A C18 H18B 109.5
C17 C18 H18C 109.5
H18A C18 H18C 109.5
H18B C18 H18C 109.5
C17 C19 H19A 109.5
C17 C19 H19B 109.5
H19A C19 H19B 109.5
C17 C19 H19C 109.5
H19A C19 H19C 109.5
H19B C19 H19C 109.5
C17 C20 H20A 109.5
C17 C20 H20B 109.5
H20A C20 H20B 109.5
C17 C20 H20C 109.5
H20A C20 H20C 109.5
H20B C20 H20C 109.5
C15 C21 C23 111.0(5)
C15 C21 C22 108.4(5)
C23 C21 C22 111.0(5)
C15 C21 C24 112.1(5)
C23 C21 C24 106.5(5)
C22 C21 C24 107.8(5)
C21 C22 H22A 109.5
C21 C22 H22B 109.5
H22A C22 H22B 109.5
C21 C22 H22C 109.5
H22A C22 H22C 109.5
H22B C22 H22C 109.5
C21 C23 H23A 109.5
C21 C23 H23B 109.5
H23A C23 H23B 109.5
C21 C23 H23C 109.5
H23A C23 H23C 109.5
H23B C23 H23C 109.5
C21 C24 H24A 109.5
C21 C24 H24B 109.5
H24A C24 H24B 109.5
C21 C24 H24C 109.5
H24A C24 H24C 109.5
H24B C24 H24C 109.5
Si1 C25 H25A 109.5
Si1 C25 H25B 109.5
Si1 C25 H25C 109.5
Si1 C26 H26A 109.5
Si1 C26 H26B 109.5
Si1 C26 H26C 109.5
Si1 C27 H27A 109.5
Si1 C27 H27B 109.5
Si1 C27 H27C 109.5
Si1 C25' H25D 109.5
Si1 C25' H25E 109.5
H25D C25' H25E 109.5
Si1 C25' H25F 109.5
H25D C25' H25F 109.5
H25E C25' H25F 109.5
Si1 C26' H26D 109.5
Si1 C26' H26E 109.5
H26D C26' H26E 109.5
Si1 C26' H26F 109.5
H26D C26' H26F 109.5
H26E C26' H26F 109.5
Si1 C27' H27D 109.5
Si1 C27' H27E 109.5
H27D C27' H27E 109.5
Si1 C27' H27F 109.5
H27D C27' H27F 109.5
H27E C27' H27F 109.5
Si2 C28 H28A 109.5
Si2 C28 H28B 109.5
H28A C28 H28B 109.5
Si2 C28 H28C 109.5
H28A C28 H28C 109.5
H28B C28 H28C 109.5
Si2 C29 H29A 109.5
Si2 C29 H29B 109.5
H29A C29 H29B 109.5
Si2 C29 H29C 109.5
H29A C29 H29C 109.5
H29B C29 H29C 109.5
Si2 C30 H30A 109.5
Si2 C30 H30B 109.5
H30A C30 H30B 109.5
Si2 C30 H30C 109.5
H30A C30 H30C 109.5
H30B C30 H30C 109.5
O2 C31 C32 108.3(5)
O2 C31 H31A 110.0
C32 C31 H31A 110.0
O2 C31 H31B 110.0
C32 C31 H31B 110.0
H31A C31 H31B 108.4
O3 C32 C31 107.9(5)
O3 C32 H32A 110.1
C31 C32 H32A 110.1
O3 C32 H32B 110.1
C31 C32 H32B 110.1
H32A C32 H32B 108.4
O2 C33 H33A 109.5
O2 C33 H33B 109.5
H33A C33 H33B 109.5
O2 C33 H33C 109.5
H33A C33 H33C 109.5
H33B C33 H33C 109.5
O3 C34 H34A 109.5
O3 C34 H34B 109.5
H34A C34 H34B 109.5
O3 C34 H34C 109.5
H34A C34 H34C 109.5
H34B C34 H34C 109.5
C35 O4 C37 94(2)
C36 O5 C38 112(2)
O4 C35 C36 137(3)
O4 C35 H35A 102.8
C36 C35 H35A 102.8
O4 C35 H35B 102.8
C36 C35 H35B 102.8
H35A C35 H35B 105.0
O5 C36 C35 109(2)
O5 C36 H36A 109.8
C35 C36 H36A 109.8
O5 C36 H36B 109.8
C35 C36 H36B 109.8
H36A C36 H36B 108.2

loop_
_geom_bond_atom_site_label_1
_geom_bond_atom_site_label_2
_geom_bond_distance
Sm1 O1 2.178(3)
Sm1 N3 2.308(4)
Sm1 N2 2.314(4)
Sm1 O3 2.535(4)
Sm1 O2 2.543(4)
Sm1 N1 2.578(5)
Si1 N3 1.702(5)
Si1 C26 1.760(14)
Si1 C27' 1.799(16)
Si1 C25' 1.813(19)
Si1 C25 1.94(2)
Si1 C27 1.994(14)
Si1 C26' 2.003(14)
Si2 N3 1.707(5)
Si2 C28 1.869(7)
Si2 C30 1.879(7)
Si2 C29 1.886(7)
O1 C16 1.343(6)
O2 C31 1.440(8)
O2 C33 1.445(7)
O3 C34 1.436(8)
O3 C32 1.437(7)
N1 C1 1.318(6)
N1 C9 1.369(7)
N2 C8 1.354(6)
N2 C10 1.459(6)
C1 C2 1.375(8)
C1 H1 0.9400
C2 C3 1.357(10)
C2 H2 0.9400
C3 C4 1.394(9)
C3 H3 0.9400
C4 C5 1.418(9)
C4 C9 1.444(7)
C5 C6 1.354(9)
C5 H5 0.9400
C6 C7 1.396(8)
C6 H6 0.9400
C7 C8 1.420(8)
C7 H7 0.9400
C8 C9 1.425(7)
C10 C11 1.502(7)
C10 H10A 0.9800
C10 H10B 0.9800
C11 C12 1.387(7)
C11 C16 1.413(7)
C12 C13 1.383(7)
C12 H12 0.9400
C13 C14 1.394(8)
C13 C17 1.546(8)
C14 C15 1.387(7)
C14 H14 0.9400
C15 C16 1.424(7)
C15 C21 1.533(7)
C17 C20 1.507(9)
C17 C18 1.536(8)
C17 C19 1.542(9)
C18 H18A 0.9700
C18 H18B 0.9700
C18 H18C 0.9700
C19 H19A 0.9700
C19 H19B 0.9700
C19 H19C 0.9700
C20 H20A 0.9700
C20 H20B 0.9700
C20 H20C 0.9700
C21 C23 1.536(8)
C21 C22 1.538(8)
C21 C24 1.549(8)
C22 H22A 0.9700
C22 H22B 0.9700
C22 H22C 0.9700
C23 H23A 0.9700
C23 H23B 0.9700
C23 H23C 0.9700
C24 H24A 0.9700
C24 H24B 0.9700
C24 H24C 0.9700
C25 H25A 0.9700
C25 H25B 0.9700
C25 H25C 0.9700
C26 H26A 0.9700
C26 H26B 0.9700
C26 H26C 0.9700
C27 H27A 0.9700
C27 H27B 0.9700
C27 H27C 0.9700
C25' H25D 0.9700
C25' H25E 0.9700
C25' H25F 0.9700
C26' H26D 0.9700
C26' H26E 0.9700
C26' H26F 0.9700
C27' H27D 0.9700
C27' H27E 0.9700
C27' H27F 0.9700
C28 H28A 0.9700
C28 H28B 0.9700
C28 H28C 0.9700
C29 H29A 0.9700
C29 H29B 0.9700
C29 H29C 0.9700
C30 H30A 0.9700
C30 H30B 0.9700
C30 H30C 0.9700
C31 C32 1.476(9)
C31 H31A 0.9800
C31 H31B 0.9800
C32 H32A 0.9800
C32 H32B 0.9800
C33 H33A 0.9700
C33 H33B 0.9700
C33 H33C 0.9700
C34 H34A 0.9700
C34 H34B 0.9700
C34 H34C 0.9700
O4 C35 1.395(16)
O4 C37 1.456(17)
O5 C36 1.400(17)
O5 C38 1.415(18)
C35 C36 1.462(18)
C35 H35A 0.9800
C35 H35B 0.9800
C36 H36A 0.9800
C36 H36B 0.9800
C37 H37A 0.9700
C37 H37B 0.9700
C37 H37C 0.9700
C38 H38A 0.9700
C38 H38B 0.9700
C38 H38C 0.9700

loop_
_geom_torsion_atom_site_label_1
_geom_torsion_atom_site_label_2
_geom_torsion_atom_site_label_3
_geom_torsion_atom_site_label_4
_geom_torsion
N3 Sm1 O1 C16 130.0(5)
N2 Sm1 O1 C16 20.4(5)
O3 Sm1 O1 C16 -81.4(5)
O2 Sm1 O1 C16 -130.3(5)
N1 Sm1 O1 C16 -19.2(6)
O1 Sm1 O2 C31 40.5(4)
N3 Sm1 O2 C31 145.6(4)
N2 Sm1 O2 C31 -84.2(5)
O3 Sm1 O2 C31 -16.0(4)
N1 Sm1 O2 C31 -96.3(4)
O1 Sm1 O2 C33 -112.4(5)
N3 Sm1 O2 C33 -7.3(5)
N2 Sm1 O2 C33 122.9(5)
O3 Sm1 O2 C33 -168.9(5)
N1 Sm1 O2 C33 110.8(5)
O1 Sm1 O3 C34 66.4(4)
N3 Sm1 O3 C34 165.0(4)
N2 Sm1 O3 C34 -10.7(4)
O2 Sm1 O3 C34 -157.4(5)
N1 Sm1 O3 C34 -72.7(4)
O1 Sm1 O3 C32 -151.3(4)
N3 Sm1 O3 C32 -52.7(5)
N2 Sm1 O3 C32 131.6(4)
O2 Sm1 O3 C32 -15.0(4)
N1 Sm1 O3 C32 69.6(4)
O1 Sm1 N1 C1 -143.5(5)
N3 Sm1 N1 C1 71.0(5)
N2 Sm1 N1 C1 173.1(5)
O3 Sm1 N1 C1 -79.5(5)
O2 Sm1 N1 C1 -14.6(5)
O1 Sm1 N1 C9 28.9(4)
N3 Sm1 N1 C9 -116.7(3)
N2 Sm1 N1 C9 -14.5(3)
O3 Sm1 N1 C9 92.9(4)
O2 Sm1 N1 C9 157.8(4)
O1 Sm1 N2 C8 -129.6(4)
N3 Sm1 N2 C8 132.0(4)
O3 Sm1 N2 C8 -50.4(4)
O2 Sm1 N2 C8 7.0(5)
N1 Sm1 N2 C8 20.1(4)
O1 Sm1 N2 C10 29.5(3)
N3 Sm1 N2 C10 -68.9(4)
O3 Sm1 N2 C10 108.7(4)
O2 Sm1 N2 C10 166.1(3)
N1 Sm1 N2 C10 179.2(4)
C26 Si1 N3 Si2 -54.8(6)
C27' Si1 N3 Si2 45.9(7)
C25' Si1 N3 Si2 171.7(7)
C25 Si1 N3 Si2 -176.4(7)
C27 Si1 N3 Si2 71.5(6)
C26' Si1 N3 Si2 -71.0(5)
C26 Si1 N3 Sm1 112.9(6)
C27' Si1 N3 Sm1 -146.4(6)
C25' Si1 N3 Sm1 -20.6(7)
C25 Si1 N3 Sm1 -8.7(7)
C27 Si1 N3 Sm1 -120.9(5)
C26' Si1 N3 Sm1 96.7(5)
C28 Si2 N3 Si1 83.2(4)
C30 Si2 N3 Si1 -38.6(5)
C29 Si2 N3 Si1 -158.9(3)
C28 Si2 N3 Sm1 -84.9(4)
C30 Si2 N3 Sm1 153.2(4)
C29 Si2 N3 Sm1 32.9(3)
O1 Sm1 N3 Si1 -130.2(3)
N2 Sm1 N3 Si1 -47.6(3)
O3 Sm1 N3 Si1 136.9(3)
O2 Sm1 N3 Si1 103.8(3)
N1 Sm1 N3 Si1 25.2(3)
O1 Sm1 N3 Si2 38.5(3)
N2 Sm1 N3 Si2 121.1(2)
O3 Sm1 N3 Si2 -54.3(4)
O2 Sm1 N3 Si2 -87.5(2)
N1 Sm1 N3 Si2 -166.0(2)
C9 N1 C1 C2 -1.1(9)
Sm1 N1 C1 C2 170.9(5)
N1 C1 C2 C3 -0.8(11)
C1 C2 C3 C4 0.1(10)
C2 C3 C4 C5 -177.9(7)
C2 C3 C4 C9 2.3(9)
C3 C4 C5 C6 -179.6(6)
C9 C4 C5 C6 0.2(9)
C4 C5 C6 C7 0.5(10)
C5 C6 C7 C8 1.6(10)
C10 N2 C8 C7 -0.3(9)
Sm1 N2 C8 C7 157.7(5)
C10 N2 C8 C9 178.7(5)
Sm1 N2 C8 C9 -23.2(7)
C6 C7 C8 N2 174.7(6)
C6 C7 C8 C9 -4.3(9)
C1 N1 C9 C8 -177.3(5)
Sm1 N1 C9 C8 9.4(6)
C1 N1 C9 C4 3.7(8)
Sm1 N1 C9 C4 -169.6(4)
N2 C8 C9 N1 6.9(8)
C7 C8 C9 N1 -174.0(5)
N2 C8 C9 C4 -174.1(5)
C7 C8 C9 C4 5.0(8)
C3 C4 C9 N1 -4.2(8)
C5 C4 C9 N1 176.0(5)
C3 C4 C9 C8 176.8(5)
C5 C4 C9 C8 -3.0(8)
C8 N2 C10 C11 89.7(6)
Sm1 N2 C10 C11 -70.1(5)
N2 C10 C11 C12 -125.7(5)
N2 C10 C11 C16 59.1(6)
C16 C11 C12 C13 0.7(8)
C10 C11 C12 C13 -174.4(5)
C11 C12 C13 C14 0.6(8)
C11 C12 C13 C17 177.1(5)
C12 C13 C14 C15 -0.7(8)
C17 C13 C14 C15 -177.3(5)
C13 C14 C15 C16 -0.5(8)
C13 C14 C15 C21 175.6(5)
Sm1 O1 C16 C11 -35.8(7)
Sm1 O1 C16 C15 146.7(4)
C12 C11 C16 O1 -179.6(4)
C10 C11 C16 O1 -4.3(7)
C12 C11 C16 C15 -2.0(8)
C10 C11 C16 C15 173.3(5)
C14 C15 C16 O1 179.4(5)
C21 C15 C16 O1 3.2(8)
C14 C15 C16 C11 1.8(7)
C21 C15 C16 C11 -174.3(5)
C12 C13 C17 C20 15.2(8)
C14 C13 C17 C20 -168.5(6)
C12 C13 C17 C18 -106.3(7)
C14 C13 C17 C18 70.1(8)
C12 C13 C17 C19 134.9(6)
C14 C13 C17 C19 -48.7(7)
C14 C15 C21 C23 122.9(6)
C16 C15 C21 C23 -61.1(7)
C14 C15 C21 C22 -114.9(6)
C16 C15 C21 C22 61.1(7)
C14 C15 C21 C24 4.0(8)
C16 C15 C21 C24 180.0(5)
C33 O2 C31 C32 -161.0(5)
Sm1 O2 C31 C32 43.1(6)
C34 O3 C32 C31 -173.8(6)
Sm1 O3 C32 C31 42.1(6)
O2 C31 C32 O3 -53.0(7)
C37 O4 C35 C36 -177(4)
C38 O5 C36 C35 77(3)
O4 C35 C36 O5 -68(5)
